data_1007261
loop_
_publ_author_name
'Averbuch-Pouchot, M T'
'Durif, A'

_publ_section_title
;
Structure of diammonium disodium mercury(II) trimetaphosphate
;
_journal_coden_ASTM ACSCEE
_journal_name_full 'Acta Crystallographica C (39,1983-)'
_journal_page_first 932
_journal_page_last 933
_journal_volume 42
_journal_year 1986
_chemical_formula_structural '(N H4)2 Na2 Hg (P3 O9)2'
_chemical_formula_sum 'H8 Hg N2 Na2 O18 P6'
_chemical_name_systematic
;
Diammonium disodium mercury bis(triphosphate(V))
;
_space_group_IT_number 15
_symmetry_cell_setting monoclinic
_symmetry_Int_Tables_number 15
_symmetry_space_group_name_Hall '-C 2yc'
_symmetry_space_group_name_H-M 'C 1 2/c 1'
_cell_angle_alpha 90
_cell_angle_beta 92.58(5)
_cell_angle_gamma 90
_cell_formula_units_Z 4
_cell_length_a 13.524(8)
_cell_length_b 8.362(5)
_cell_length_c 14.390(8)
_cell_volume 1625.7
_refine_ls_R_factor_all 0.03
_cod_database_code 1007261

loop_
_symmetry_equiv_pos_as_xyz
x,y,z
-x,y,1/2-z
-x,-y,-z
x,-y,1/2+z
1/2+x,1/2+y,z
1/2-x,1/2+y,1/2-z
1/2-x,1/2-y,-z
1/2+x,1/2-y,1/2+z

loop_
_atom_site_label
_atom_site_type_symbol
_atom_site_symmetry_multiplicity
_atom_site_Wyckoff_symbol
_atom_site_fract_x
_atom_site_fract_y
_atom_site_fract_z
_atom_site_occupancy
_atom_site_attached_hydrogens
_atom_site_calc_flag
Hg1 Hg2+ 8 f 0.1617(4) 0.1427(6) 0.4148(4) 0.3333 0 d
Hg2 Hg2+ 4 e 0. 0.3545(7) 0.25 0.3333 0 d
Na1 Na1+ 8 f 0.1617(4) 0.1427(6) 0.4148(4) 0.6667 0 d
Na2 Na1+ 4 e 0. 0.3545(7) 0.25 0.6667 0 d
N1 N3- 8 f 0.3489(4) 0.1270(9) 0.0406(5) 1. 4 d
P1 P5+ 8 f 0.0810(1) 0.0263(2) 0.1183(2) 1. 0 d
P2 P5+ 8 f 0.4038(1) 0.1878(2) 0.3719(1) 1. 0 d
P3 P5+ 8 f 0.2720(1) 0.3734(2) 0.2539(1) 1. 0 d
O1 O2- 8 f -0.0036(4) 0.1446(7) 0.3604(4) 1. 0 d
O2 O2- 8 f 0.1371(4) 0.0472(7) 0.0320(4) 1. 0 d
O3 O2- 8 f 0.4678(3) 0.3512(7) 0.3802(3) 1. 0 d
O4 O2- 8 f 0.3350(4) 0.1856(7) 0.4497(3) 1. 0 d
O5 O2- 8 f 0.4728(4) 0.0528(7) 0.3610(4) 1. 0 d
O6 O2- 8 f 0.3417(3) 0.2194(6) 0.2758(3) 1. 0 d
O7 O2- 8 f 0.1807(3) 0.3600(8) 0.3083(3) 1. 0 d
O8 O2- 8 f 0.2629(4) 0.3960(7) 0.1519(3) 1. 0 d
O9 O2- 8 f 0.3416(4) 0.5186(7) 0.2944(4) 1. 0 d
H1 H1+ 8 ? -1. -1. -1. 4. 0 dum

loop_
_atom_type_symbol
_atom_type_oxidation_number
Hg2+ 2.000
Na1+ 1.000
N3- -3.000
P5+ 5.000
O2- -2.000
H1+ 1.000
